data_7213236
loop_
_publ_author_name
'Russell, Michael G. N.'
'Baker, Raymond'
'Ball, Richard G.'
'Thomas, Steven R.'
'Tsou, Nancy N.'
'Castro, Jos\'e L.'

_publ_section_title
;
 Asymmetric synthesis of the northern segment of ephedradine C
;
_journal_issue 6
_journal_name_full 'Journal of the Chemical Society, Perkin Transactions 1'
_journal_page_first 893
_journal_paper_doi 10.1039/a909816j
_journal_year 2000
_chemical_formula_moiety 'C24 H29 N1 O7'
_chemical_formula_sum 'C24 H29 N O7'
_chemical_formula_weight 443.501
_space_group_IT_number 19
_symmetry_cell_setting orthorhombic
_symmetry_space_group_name_Hall 'P 2ac 2ab'
_symmetry_space_group_name_H-M 'P 21 21 21'
_audit_creation_date 1999-09-13
_audit_creation_method 'cif4actac using rusm099a.cif'
_cell_angle_alpha 90
_cell_angle_beta 90
_cell_angle_gamma 90
_cell_formula_units_Z 4
_cell_length_a 11.799(4)
_cell_length_b 25.651(6)
_cell_length_c 7.991(6)
_cell_measurement_reflns_used 19
_cell_measurement_temperature 294
_cell_measurement_theta_max 11.65
_cell_measurement_theta_min 9.13
_cell_volume 2419(2)
_computing_cell_refinement 'Molecular Structure Corp. AFC5 software'
_computing_data_collection 'Molecular Structure Corp. AFC5 software'
_computing_data_reduction 'locally developed software'
_computing_molecular_graphics 'ORTEP (Johnson, 1965) & PLUTO (Motherwell and Clegg)'
_computing_publication_material 'locally developed software'
_computing_structure_refinement 'SHELXL-93 (Sheldrick, 1993)'
_computing_structure_solution 'SHELXS-86 (Sheldrick, 1990)'
_diffrn_measurement_device 'Rigaku AFC5 diffractometer'
_diffrn_measurement_method 'theta/2theta scans'
_diffrn_radiation_type 'Cu K\a'
_diffrn_radiation_wavelength 1.541838
_diffrn_reflns_av_R_equivalents 0.
_diffrn_reflns_limit_h_max 14
_diffrn_reflns_limit_h_min 0
_diffrn_reflns_limit_k_max 31
_diffrn_reflns_limit_k_min 0
_diffrn_reflns_limit_l_max 9
_diffrn_reflns_limit_l_min 0
_diffrn_reflns_number 2482
_diffrn_reflns_theta_max 70.37
_diffrn_standards_decay_% 1.8(9)
_diffrn_standards_interval_count 400
_diffrn_standards_number 3
_exptl_absorpt_coefficient_mu 0.70
_exptl_absorpt_correction_type none
_exptl_crystal_colour colorless
_exptl_crystal_density_diffrn 1.218
_exptl_crystal_density_method none
_exptl_crystal_description plate
_exptl_crystal_size_max 0.275
_exptl_crystal_size_mid 0.15
_exptl_crystal_size_min 0.04
_refine_diff_density_max 0.26
_refine_diff_density_min -0.23
_refine_ls_abs_structure_details 'Flack H D (1983), Acta Cryst. A39, 876-881'
_refine_ls_extinction_method none
_refine_ls_goodness_of_fit_gt 1.272
_refine_ls_hydrogen_treatment constr
_refine_ls_number_parameters 289
_refine_ls_number_reflns 2480
_refine_ls_restrained_S_all 0.982
_refine_ls_R_factor_gt 0.069
_refine_ls_shift/su_max -0.001
_refine_ls_structure_factor_coef Fsqd
_refine_ls_weighting_details 'w=1/[\s^2^(Fo^2^)+( 0.1024P)^2^+0.0000P] where P=(Fo^2^+2Fc^2^)/3'
_refine_ls_weighting_scheme calc
_refine_ls_wR_factor_gt 0.166
_reflns_number_gt 885
_reflns_number_total 2482
_reflns_threshold_expression >2sigma(I)
_cod_data_source_file a909816jsup1.cif
_cod_data_source_block compound_17
_cod_depositor_comments
;
The following automatic conversions were performed:

'_refine_ls_weighting_scheme' value 'calc w=1/[\s^2^(Fo^2^)+(
0.1024P)^2^+0.0000P] where P=(Fo^2^+2Fc^2^)/3' was changed to 'calc'.
New tag '_refine_ls_weighting_details' was created. The value of the
new tag was set to 'w=1/[\s^2^(Fo^2^)+( 0.1024P)^2^+0.0000P] where
P=(Fo^2^+2Fc^2^)/3'.

Automatic conversion script
Id: cif_fix_values 3143 2015-03-26 13:38:13Z robertas 
;
_cod_original_cell_volume 2419.(3)
_cod_original_formula_sum 'C24 H29 N1 O7'
_cod_database_code 7213236

loop_
_symmetry_equiv_pos_site_id
_symmetry_equiv_pos_as_xyz
1 'x, y, z'
2 '-x+ 1/2, -y, z+ 1/2'
3 'x+ 1/2, -y+ 1/2, -z'
4 '-x, y+ 1/2, -z+ 1/2'

loop_
_atom_site_aniso_label
_atom_site_aniso_U_11
_atom_site_aniso_U_22
_atom_site_aniso_U_33
_atom_site_aniso_U_23
_atom_site_aniso_U_13
_atom_site_aniso_U_12
O1 0.057(4) 0.064(5) 0.065(5) -0.018(4) 0.017(4) -0.010(4)
O16 0.050(5) 0.114(7) 0.068(5) -0.007(5) 0.016(4) 0.012(5)
O18 0.074(5) 0.176(9) 0.052(5) 0.009(6) 0.024(5) 0.019(6)
O21 0.106(7) 0.088(6) 0.068(5) 0.032(5) -0.034(6) -0.014(6)
O22 0.085(6) 0.066(5) 0.061(5) 0.002(5) -0.016(5) -0.009(5)
O27 0.130(10) 0.094(7) 0.177(13) -0.038(8) 0.012(9) 0.030(8)
O28 0.107(8) 0.059(5) 0.100(7) 0.006(6) 0.017(7) 0.025(6)
N24 0.052(5) 0.096(7) 0.050(5) 0.005(5) 0.009(5) -0.002(5)
C2 0.062(7) 0.055(7) 0.042(6) -0.001(5) 0.004(6) -0.005(6)
C3 0.048(6) 0.055(6) 0.048(6) 0.016(5) 0.006(6) 0.009(6)
C4 0.047(6) 0.054(7) 0.037(6) -0.010(6) 0.011(5) 0.012(6)
C5 0.054(6) 0.058(7) 0.037(6) -0.007(6) 0.003(6) 0.010(6)
C6 0.055(7) 0.057(7) 0.061(8) 0.015(7) -0.005(6) 0.008(6)
C7 0.077(9) 0.078(8) 0.057(7) -0.019(7) 0.018(8) 0.011(7)
C8 0.071(8) 0.078(8) 0.055(7) -0.034(7) 0.011(7) -0.020(7)
C9 0.057(7) 0.050(6) 0.039(6) -0.003(5) 0.000(6) -0.006(6)
C10 0.052(7) 0.060(7) 0.040(6) -0.001(6) 0.015(6) 0.002(6)
C11 0.063(8) 0.082(8) 0.044(7) 0.018(6) 0.017(6) 0.009(7)
C12 0.051(7) 0.092(9) 0.059(7) 0.019(7) 0.014(7) 0.010(7)
C13 0.033(6) 0.087(9) 0.050(7) -0.011(7) 0.012(6) 0.003(6)
C14 0.045(6) 0.116(10) 0.047(7) -0.003(7) 0.021(6) 0.010(8)
C15 0.057(7) 0.079(8) 0.050(7) -0.011(7) 0.000(6) 0.009(7)
C17 0.050(8) 0.141(12) 0.089(10) 0.020(10) 0.002(7) 0.024(9)
C19 0.118(12) 0.212(18) 0.052(8) 0.034(11) -0.002(9) -0.030(14)
C20 0.065(8) 0.073(8) 0.042(7) -0.004(7) 0.018(7) 0.016(7)
C23 0.084(8) 0.052(7) 0.048(6) 0.004(6) 0.020(7) 0.020(6)
C25 0.082(9) 0.096(10) 0.067(8) -0.007(8) 0.005(8) 0.041(8)
C26 0.084(10) 0.065(9) 0.099(11) -0.018(9) 0.006(9) 0.024(8)
C29 0.129(14) 0.073(10) 0.102(12) 0.013(10) -0.010(11) 0.039(10)
C30 0.176(21) 0.147(16) 0.144(17) 0.072(14) 0.064(16) 0.052(14)
C31 0.101(11) 0.114(11) 0.129(13) 0.024(11) 0.011(11) 0.024(10)
C32 0.282(29) 0.160(17) 0.113(13) -0.007(15) -0.040(19) 0.007(20)

loop_
_atom_site_label
_atom_site_type_symbol
_atom_site_fract_x
_atom_site_fract_y
_atom_site_fract_z
_atom_site_U_iso_or_equiv
_atom_site_thermal_displace_type
_atom_site_occupancy
_atom_site_calc_flag
_atom_site_refinement_flags
O1 O 0.5634(6) 0.1407(3) 0.1116(9) 0.062(2) Uani 1 d .
O16 O 0.9863(6) 0.0294(3) -0.1717(10) 0.077(3) Uani 1 d .
O18 O 0.8806(7) 0.0790(4) -0.4044(10) 0.101(3) Uani 1 d .
O21 O 0.3471(8) 0.0931(3) -0.2348(11) 0.087(3) Uani 1 d .
O22 O 0.3212(7) 0.0143(3) -0.1346(9) 0.071(2) Uani 1 d .
O27 O 0.1052(10) 0.2465(4) 0.4380(14) 0.134(5) Uani 1 d .
O28 O 0.0283(8) 0.1829(3) 0.2730(12) 0.088(3) Uani 1 d .
N24 N 0.1638(7) 0.0686(3) 0.5781(10) 0.066(3) Uani 1 d .
H24A H 0.2396(7) 0.0787(3) 0.6378(10) 0.079 Uiso 1 d R
H24B H 0.0996(7) 0.0662(3) 0.6175(10) 0.079 Uiso 1 d R
H24C H 0.1766(7) 0.0532(3) 0.4717(10) 0.079 Uiso 1 d R
C2 C 0.5475(9) 0.1066(4) -0.0337(12) 0.053(3) Uani 1 d .
H2 H 0.5247(9) 0.1283(4) -0.1287(12) 0.064 Uiso 1 calc R
C3 C 0.4499(9) 0.0692(4) 0.0058(12) 0.050(3) Uani 1 d .
H3 H 0.4814(9) 0.0363(4) 0.0480(12) 0.060 Uiso 1 calc R
C4 C 0.3969(8) 0.0987(4) 0.1497(11) 0.046(3) Uani 1 d .
C5 C 0.2919(8) 0.0903(4) 0.2275(12) 0.050(3) Uani 1 d .
H5 H 0.2433(8) 0.0644(4) 0.1884(12) 0.060 Uiso 1 calc R
C6 C 0.2619(9) 0.1200(4) 0.3598(14) 0.058(3) Uani 1 d .
C7 C 0.3364(11) 0.1582(5) 0.4172(14) 0.071(3) Uani 1 d .
H7 H 0.3157(11) 0.1784(5) 0.5088(14) 0.085 Uiso 1 calc R
C8 C 0.4417(11) 0.1669(4) 0.3405(13) 0.068(3) Uani 1 d .
H8 H 0.4929(11) 0.1913(4) 0.3815(13) 0.082 Uiso 1 calc R
C9 C 0.4647(9) 0.1374(4) 0.2022(11) 0.049(3) Uani 1 d .
C10 C 0.6614(9) 0.0829(4) -0.0737(12) 0.051(3) Uani 1 d .
C11 C 0.7145(10) 0.0524(4) 0.0407(14) 0.063(3) Uani 1 d .
H11 H 0.6775(10) 0.0442(4) 0.1401(14) 0.075 Uiso 1 calc R
C12 C 0.8237(10) 0.0330(5) 0.0124(14) 0.067(3) Uani 1 d .
H12 H 0.8601(10) 0.0125(5) 0.0921(14) 0.081 Uiso 1 calc R
C13 C 0.8758(9) 0.0451(4) -0.1372(14) 0.057(3) Uani 1 d .
C14 C 0.8210(9) 0.0737(5) -0.2568(14) 0.069(3) Uani 1 d .
C15 C 0.7159(9) 0.0924(4) -0.2274(14) 0.062(3) Uani 1 d .
H15 H 0.6792(9) 0.1117(4) -0.3095(14) 0.074 Uiso 1 calc R
C17 C 1.0445(10) 0.0021(5) -0.0447(16) 0.093(4) Uani 1 d .
H17A H 1.1193(10) -0.0065(5) -0.0830(16) 0.140 Uiso 1 calc R
H17B H 1.0041(10) -0.0293(5) -0.0182(16) 0.140 Uiso 1 calc R
H17C H 1.0498(10) 0.0236(5) 0.0533(16) 0.140 Uiso 1 calc R
C19 C 0.8216(14) 0.1025(7) -0.5423(15) 0.128(6) Uani 1 d .
H19A H 0.8710(14) 0.1041(7) -0.6376(15) 0.191 Uiso 1 calc R
H19B H 0.7983(14) 0.1371(7) -0.5120(15) 0.191 Uiso 1 calc R
H19C H 0.7561(14) 0.0820(7) -0.5695(15) 0.191 Uiso 1 calc R
C20 C 0.3666(10) 0.0571(5) -0.1365(14) 0.060(3) Uani 1 d .
C23 C 0.1506(10) 0.1123(4) 0.4472(13) 0.061(3) Uani 1 d .
H23 H 0.0960(10) 0.1001(4) 0.3634(13) 0.074 Uiso 1 calc R
C25 C 0.0975(11) 0.1583(4) 0.5374(14) 0.082(4) Uani 1 d .
H25A H 0.1473(11) 0.1701(4) 0.6262(14) 0.098 Uiso 1 calc R
H25B H 0.0259(11) 0.1479(4) 0.5870(14) 0.098 Uiso 1 calc R
C26 C 0.0780(12) 0.2026(6) 0.4099(20) 0.083(4) Uani 1 d .
C29 C 0.0019(15) 0.2176(6) 0.1230(20) 0.102(5) Uani 1 d .
C30 C 0.1193(17) 0.2381(7) 0.0563(22) 0.156(8) Uani 1 d .
H30A H 0.1669(17) 0.2090(7) 0.0287(22) 0.234 Uiso 1 calc R
H30B H 0.1552(17) 0.2587(7) 0.1412(22) 0.234 Uiso 1 calc R
H30C H 0.1073(17) 0.2590(7) -0.0417(22) 0.234 Uiso 1 calc R
C31 C -0.0768(13) 0.2596(5) 0.1686(19) 0.115(5) Uani 1 d .
H31A H -0.0404(13) 0.2830(5) 0.2454(19) 0.172 Uiso 1 calc R
H31B H -0.1430(13) 0.2449(5) 0.2205(19) 0.172 Uiso 1 calc R
H31C H -0.0987(13) 0.2783(5) 0.0698(19) 0.172 Uiso 1 calc R
C32 C -0.0464(22) 0.1780(8) 0.0016(21) 0.185(9) Uani 1 d .
H32A H 0.0098(22) 0.1519(8) -0.0220(21) 0.277 Uiso 1 calc R
H32B H -0.0676(22) 0.1952(8) -0.1003(21) 0.277 Uiso 1 calc R
H32C H -0.1119(22) 0.1618(8) 0.0503(21) 0.277 Uiso 1 calc R

loop_
_atom_type_symbol
_atom_type_description
_atom_type_scat_dispersion_real
_atom_type_scat_dispersion_imag
_atom_type_scat_source
O O 0.0492 0.0322 'International Tables Vol C Tables 4.2.6.8 and 6.1.1.4'
N N 0.0311 0.0180 'International Tables Vol C Tables 4.2.6.8 and 6.1.1.4'
C C 0.0181 0.0091 'International Tables Vol C Tables 4.2.6.8 and 6.1.1.4'
H H 0.0000 0.0000 'International Tables Vol C Tables 4.2.6.8 and 6.1.1.4'

loop_
_geom_angle_atom_site_label_1
_geom_angle_atom_site_label_2
_geom_angle_atom_site_label_3
_geom_angle
C9 O1 C2 105.8(7)
C13 O16 C17 117.2(9)
C14 O18 C19 116.8(9)
C26 O28 C29 120.7(10)
O1 C2 C10 107.1(8)
O1 C2 C3 107.9(8)
C10 C2 C3 117.5(8)
C4 C3 C2 98.9(8)
C4 C3 C20 113.5(8)
C2 C3 C20 117.1(9)
C9 C4 C5 120.0(9)
C9 C4 C3 111.2(9)
C5 C4 C3 128.8(10)
C6 C5 C4 119.5(10)
C5 C6 C7 119.3(10)
C5 C6 C23 121.3(11)
C7 C6 C23 119.4(11)
C6 C7 C8 121.8(10)
C9 C8 C7 116.1(10)
C4 C9 C8 123.0(10)
C4 C9 O1 112.6(8)
C8 C9 O1 124.1(10)
C11 C10 C15 118.5(10)
C11 C10 C2 120.0(9)
C15 C10 C2 121.5(10)
C10 C11 C12 121.4(10)
C13 C12 C11 118.0(11)
C14 C13 C12 121.0(10)
C14 C13 O16 117.4(10)
C12 C13 O16 121.6(11)
C15 C14 C13 120.2(10)
C15 C14 O18 125.6(12)
C13 C14 O18 114.1(10)
C14 C15 C10 120.7(11)
O22 C20 O21 126.8(12)
O22 C20 C3 117.0(11)
O21 C20 C3 116.1(11)
C6 C23 C25 118.7(10)
C6 C23 N24 108.9(8)
C25 C23 N24 106.5(8)
C23 C25 C26 108.7(9)
O27 C26 O28 128.9(15)
O27 C26 C25 122.1(15)
O28 C26 C25 109.0(11)
C31 C29 C32 114.4(16)
C31 C29 O28 111.2(13)
C32 C29 O28 100.9(11)
C31 C29 C30 113.3(13)
C32 C29 C30 109.7(16)
O28 C29 C30 106.3(12)

loop_
_geom_bond_atom_site_label_1
_geom_bond_atom_site_label_2
_geom_bond_distance
O1 C9 1.375(12)
O1 C2 1.466(11)
O16 C13 1.391(11)
O16 C17 1.411(13)
O18 C14 1.380(13)
O18 C19 1.436(15)
O21 C20 1.235(12)
O22 C20 1.222(13)
O27 C26 1.19(2)
O28 C26 1.34(2)
O28 C29 1.524(15)
N24 C23 1.540(12)
C2 C10 1.510(14)
C2 C3 1.531(14)
C3 C4 1.512(13)
C3 C20 1.535(15)
C4 C9 1.344(13)
C4 C5 1.403(13)
C5 C6 1.350(14)
C6 C7 1.394(14)
C6 C23 1.501(15)
C7 C8 1.404(15)
C8 C9 1.366(13)
C10 C11 1.356(13)
C10 C15 1.407(14)
C11 C12 1.401(15)
C12 C13 1.380(14)
C13 C14 1.368(15)
C14 C15 1.349(14)
C23 C25 1.518(13)
C25 C26 1.54(2)
C29 C31 1.47(2)
C29 C32 1.52(2)
C29 C30 1.57(2)
